data_4020320
loop_
_publ_author_name
'Manuela Schweiger'
'Takuya Yamamoto'
'Peter J. Stang'
'Dieter Bl\"aser'
'Roland Boese'

_journal_name_full 'Journal of Organic Chemistry'
_journal_page_first 4861
_journal_page_last 4864
_journal_paper_doi 10.1021/jo050469i
_journal_volume 70
_journal_year 2005
_chemical_formula_moiety ' C144 H168 Pt6 P12 N12, 4(C S F3 O3), 6(C4 H22 B18 Co), 2(O H), 4(H2 O)'
_chemical_formula_sum 'C172 H310 B108 Co6 F12 N12 O18 P12 Pt6 S4'
_chemical_formula_weight 6253.80
_space_group_IT_number 15
_symmetry_cell_setting monoclinic
_symmetry_space_group_name_Hall '-C 2yc'
_symmetry_space_group_name_H-M 'C 1 2/c 1'
_cell_angle_alpha 90.00
_cell_angle_beta 109.04(6)
_cell_angle_gamma 90.00
_cell_formula_units_Z 8
_cell_length_a 45.53(4)
_cell_length_b 33.50(4)
_cell_length_c 54.22(5)
_cell_measurement_temperature 283(2)
_cell_volume 78188(124)
_diffrn_ambient_temperature 283(2)
_exptl_crystal_density_diffrn 1.063
_cod_original_sg_symbol_H-M 'C 2/c'
_cod_original_formula_sum ' C144 H168 Pt6 P12 N12, 4(C S F3 O3), 6(C4 H22 B18 Co), 2(O H), 4(H2 O)'
_cod_database_code 4020320

loop_
_symmetry_equiv_pos_as_xyz
'x, y, z'
'-x, y, -z+1/2'
'x+1/2, y+1/2, z'
'-x+1/2, y+1/2, -z+1/2'
'-x, -y, -z'
'x, -y, z-1/2'
'-x+1/2, -y+1/2, -z'
'x+1/2, -y+1/2, z-1/2'

loop_
_atom_site_label
_atom_site_type_symbol
_atom_site_fract_x
_atom_site_fract_y
_atom_site_fract_z
_atom_site_U_iso_or_equiv
_atom_site_adp_type
_atom_site_occupancy
_atom_site_symmetry_multiplicity
_atom_site_calc_flag
_atom_site_refinement_flags
_atom_site_disorder_assembly
_atom_site_disorder_group
O10X O 0.2993(9) 0.6440(11) -0.0816(8) 0.176(14) Uiso 0.50 1 d P . .
O11X O 0.3068(12) 0.3730(14) -0.0800(10) 0.25(2) Uiso 0.50 1 d P . .
O12X O 0.3027(5) 0.5136(6) -0.0797(4) 0.195(8) Uiso 1 1 d . . .
O13X O 0.3148(11) 0.5096(13) 0.0174(10) 0.23(2) Uiso 0.50 1 d P . .
O14X O -0.0189(11) 0.3349(14) 0.0340(10) 0.24(2) Uiso 0.50 1 d P . .
O15X O -0.0347(10) 0.2378(12) 0.1127(9) 0.213(18) Uiso 0.50 1 d P . .
O16X O 0.2522(11) 0.5614(14) -0.1158(10) 0.23(2) Uiso 0.50 1 d P . .
O17X O 0.4782(5) 0.5102(6) 0.0006(4) 0.195(8) Uiso 1 1 d . . .
O18X O 0.0443(6) 0.1754(7) 0.1683(5) 0.257(11) Uiso 1 1 d . . .
S1 S 0.76925(14) 0.14862(17) 0.29863(12) 0.136(3) Uani 1 1 d G . .
O11 O 0.7497(2) 0.1741(3) 0.27830(19) 0.200 Uiso 1 1 d G . .
O12 O 0.7647(3) 0.1617(3) 0.32264(16) 0.200 Uiso 1 1 d G . .
O13 O 0.80059(17) 0.1606(3) 0.3012(2) 0.200 Uiso 1 1 d G . .
C1S C 0.7614(2) 0.09951(19) 0.3066(2) 0.200 Uiso 1 1 d G . .
F11 F 0.7758(4) 0.07382(19) 0.2960(3) 0.300 Uiso 1 1 d G . .
F12 F 0.7312(3) 0.0929(3) 0.2976(3) 0.300 Uiso 1 1 d G . .
F13 F 0.7715(3) 0.0951(3) 0.3322(2) 0.300 Uiso 1 1 d G . .
S2 S 0.25869(14) 0.67301(18) -0.21100(13) 0.144(3) Uani 1 1 d G . .
O22 O 0.2291(2) 0.6651(3) -0.23305(17) 0.200 Uiso 1 1 d G . .
O21 O 0.2806(2) 0.6985(3) -0.2117(2) 0.200 Uiso 1 1 d G . .
O23 O 0.2486(3) 0.6900(3) -0.18951(19) 0.200 Uiso 1 1 d G . .
C2S C 0.2658(2) 0.6285(2) -0.19747(19) 0.200 Uiso 1 1 d G . .
F21 F 0.2601(4) 0.6010(2) -0.2159(3) 0.300 Uiso 1 1 d G . .
F22 F 0.2479(3) 0.6224(3) -0.1830(2) 0.300 Uiso 1 1 d G . .
F23 F 0.2952(3) 0.6263(4) -0.1827(3) 0.300 Uiso 1 1 d G . .
S3 S 0.84634(15) 0.34677(19) 0.33669(12) 0.140(3) Uani 1 1 d G . .
O31 O 0.8734(2) 0.3573(4) 0.35431(15) 0.200 Uiso 1 1 d G . .
O32 O 0.8400(3) 0.3096(2) 0.3409(2) 0.200 Uiso 1 1 d G . .
O33 O 0.8198(2) 0.3670(3) 0.3287(2) 0.200 Uiso 1 1 d G . .
C3S C 0.8566(2) 0.3398(3) 0.31000(14) 0.200 Uiso 1 1 d G . .
F31 F 0.8760(3) 0.3106(4) 0.3072(3) 0.300 Uiso 1 1 d G . .
F32 F 0.8707(3) 0.3702(4) 0.3017(2) 0.300 Uiso 1 1 d G . .
F33 F 0.8325(3) 0.3322(5) 0.28782(12) 0.300 Uiso 1 1 d G . .
S4 S 1.15645(16) 0.6387(2) 0.16632(13) 0.180(4) Uani 1 1 d G . .
O41 O 1.1342(2) 0.6162(4) 0.14917(17) 0.200 Uiso 1 1 d G . .
O42 O 1.1593(3) 0.6749(2) 0.1601(2) 0.200 Uiso 1 1 d G . .
O43 O 1.1873(2) 0.6213(4) 0.1741(2) 0.200 Uiso 1 1 d G . .
C4S C 1.1472(2) 0.6394(3) 0.19480(15) 0.200 Uiso 1 1 d G . .
F41 F 1.1427(3) 0.6084(4) 0.2032(2) 0.300 Uiso 1 1 d G . .
F42 F 1.1227(3) 0.6577(4) 0.1917(2) 0.300 Uiso 1 1 d G . .
F43 F 1.1671(3) 0.6530(5) 0.21525(14) 0.300 Uiso 1 1 d G . .
Pt1 Pt 0.11213(3) 0.74089(4) 0.10861(2) 0.1495(5) Uani 1 1 d . . .
Pt2 Pt -0.15156(2) 0.51017(3) -0.19023(2) 0.1058(3) Uani 1 1 d . . .
Pt3 Pt 0.194548(16) 0.24901(2) -0.194942(14) 0.0627(2) Uani 1 1 d . . .
Pt4 Pt 0.451150(19) 0.52272(3) 0.072153(16) 0.0864(3) Uani 1 1 d . . .
Pt5 Pt 0.11392(2) 0.25521(3) 0.099458(17) 0.0989(3) Uani 1 1 d . . .
Pt6 Pt 0.189013(17) 0.77374(2) -0.201652(14) 0.0630(2) Uani 1 1 d . . .
P1 P 0.14360(17) 0.7834(3) 0.13622(15) 0.151(3) Uani 1 1 d G . .
C1A C 0.1361(6) 0.8288(5) 0.1218(4) 0.222(6) Uiso 1 1 d G . .
C1B C 0.1837(3) 0.7771(8) 0.1378(5) 0.222(6) Uiso 1 1 d G . .
C1C C 0.1467(6) 0.7789(8) 0.1701(2) 0.222(6) Uiso 1 1 d G . .
P2 P 0.07040(19) 0.7535(4) 0.12207(18) 0.195(4) Uani 1 1 d G . .
C2A C 0.0618(6) 0.8070(3) 0.1227(5) 0.222(6) Uiso 1 1 d G . .
C2B C 0.0330(4) 0.7399(7) 0.0988(4) 0.222(6) Uiso 1 1 d G . .
C2C C 0.0651(6) 0.7278(6) 0.1468(3) 0.222(6) Uiso 1 1 d G . .
P3 P -0.18933(17) 0.5136(2) -0.17097(17) 0.141(3) Uani 1 1 d G . .
C3A C -0.2216(4) 0.5491(6) -0.1860(5) 0.219(6) Uiso 1 1 d G . .
C3B C -0.1737(6) 0.5320(6) -0.1402(2) 0.219(6) Uiso 1 1 d G . .
C3C C -0.2071(5) 0.4666(4) -0.1683(5) 0.219(6) Uiso 1 1 d G . .
P4 P -0.18378(16) 0.5093(3) -0.23116(18) 0.165(3) Uani 1 1 d G . .
C4A C -0.1953(6) 0.5579(4) -0.2443(5) 0.219(6) Uiso 1 1 d G . .
C4B C -0.1687(6) 0.4852(6) -0.2546(5) 0.219(6) Uiso 1 1 d G . .
C4C C -0.2187(4) 0.4757(6) -0.2349(6) 0.219(6) Uiso 1 1 d G . .
P5 P 0.22806(11) 0.19685(15) -0.18805(10) 0.0772(16) Uani 1 1 d G . .
C5A C 0.2092(3) 0.1447(3) -0.1929(3) 0.105(3) Uiso 1 1 d G . .
C5B C 0.2537(3) 0.1927(5) -0.15473(12) 0.105(3) Uiso 1 1 d G . .
C5C C 0.2552(3) 0.2000(4) -0.2071(3) 0.105(3) Uiso 1 1 d G . .
P6 P 0.17631(12) 0.24124(16) -0.23907(9) 0.0808(17) Uani 1 1 d G . .
C6A C 0.13620(17) 0.2643(4) -0.2536(3) 0.105(3) Uiso 1 1 d G . .
C6B C 0.1695(3) 0.1904(2) -0.2520(3) 0.105(3) Uiso 1 1 d G . .
C6C C 0.2022(3) 0.2668(4) -0.2543(3) 0.105(3) Uiso 1 1 d G . .
P7 P 0.49001(13) 0.47711(19) 0.08784(12) 0.104(2) Uani 1 1 d G . .
C7A C 0.4821(5) 0.4307(4) 0.0676(3) 0.154(4) Uiso 1 1 d G . .
C7B C 0.5279(2) 0.4889(6) 0.0862(4) 0.154(4) Uiso 1 1 d G . .
C7C C 0.4953(5) 0.4634(6) 0.12253(16) 0.154(4) Uiso 1 1 d G . .
P8 P 0.48210(16) 0.5768(2) 0.08776(14) 0.133(3) Uani 1 1 d G . .
C8A C 0.4593(4) 0.6256(4) 0.0898(4) 0.154(4) Uiso 1 1 d G . .
C8B C 0.5077(4) 0.5748(6) 0.12170(17) 0.154(4) Uiso 1 1 d G . .
C8C C 0.5063(4) 0.5917(6) 0.0684(3) 0.154(4) Uiso 1 1 d G . .
P9 P 0.06832(15) 0.2448(2) 0.10750(14) 0.135(3) Uani 1 1 d G . .
C9A C 0.0328(3) 0.2613(5) 0.0806(3) 0.142(4) Uiso 1 1 d G . .
C9B C 0.0664(5) 0.2655(5) 0.1377(2) 0.142(4) Uiso 1 1 d G . .
C9C C 0.0573(4) 0.1936(2) 0.1079(3) 0.142(4) Uiso 1 1 d G . .
P10 P 0.14077(14) 0.20824(17) 0.12776(12) 0.103(2) Uani 1 1 d G . .
C10A C 0.1359(4) 0.2106(5) 0.1604(2) 0.142(4) Uiso 1 1 d G . .
C10B C 0.1360(4) 0.1576(3) 0.1146(3) 0.142(4) Uiso 1 1 d G . .
C10C C 0.18322(17) 0.2162(6) 0.1364(4) 0.142(4) Uiso 1 1 d G . .
P11 P 0.17073(11) 0.78427(15) -0.24574(8) 0.0710(15) Uani 1 1 d G . .
C11A C 0.13124(16) 0.7635(4) -0.2597(3) 0.096(3) Uiso 1 1 d G . .
C11B C 0.1948(3) 0.7630(4) -0.2638(3) 0.096(3) Uiso 1 1 d G . .
C11C C 0.1653(3) 0.83656(18) -0.2565(3) 0.096(3) Uiso 1 1 d G . .
P12 P 0.22476(12) 0.82350(16) -0.19339(10) 0.0859(18) Uani 1 1 d G . .
C12A C 0.2110(3) 0.8743(2) -0.1934(3) 0.096(3) Uiso 1 1 d G . .
C12B C 0.2559(3) 0.8179(4) -0.16131(15) 0.096(3) Uiso 1 1 d G . .
C12C C 0.2488(3) 0.8230(4) -0.2160(2) 0.096(3) Uiso 1 1 d G . .
C1 C 0.00643(5) 0.50232(8) -0.03954(5) 0.149(10) Uiso 1 1 d G . .
C2 C 0.01775(5) 0.46201(8) -0.03120(5) 0.164(11) Uiso 1 1 d G . .
C3 C 0.04220(6) 0.46744(8) -0.00148(5) 0.168(11) Uiso 1 1 d G . .
C4 C 0.05200(6) 0.50201(8) 0.01064(5) 0.123(8) Uiso 1 1 d G . .
C5 C 0.04062(6) 0.53618(8) 0.00106(5) 0.147(10) Uiso 1 1 d G . .
C6 C 0.01567(5) 0.53867(8) -0.02722(5) 0.141(9) Uiso 1 1 d G . .
C11 C -0.01837(5) 0.50578(9) -0.06373(6) 0.167(11) Uiso 1 1 d G . .
C12 C -0.04025(5) 0.50453(9) -0.08605(6) 0.155(10) Uiso 1 1 d G . .
C13 C -0.06637(5) 0.50608(9) -0.10770(6) 0.122(8) Uiso 1 1 d G . .
C14 C -0.07657(5) 0.54251(9) -0.11994(6) 0.118(8) Uiso 1 1 d G . .
C15 C -0.10342(5) 0.54456(10) -0.14333(7) 0.112(8) Uiso 1 1 d G . .
N16 N -0.11781(4) 0.50937(10) -0.15430(7) 0.093(5) Uiso 1 1 d G . .
C17 C -0.10792(5) 0.47307(10) -0.14482(7) 0.125(8) Uiso 1 1 d G . .
C18 C -0.07927(5) 0.47383(10) -0.11853(6) 0.144(10) Uiso 1 1 d G . .
C21 C 0.04996(6) 0.42689(8) 0.00908(5) 0.151(10) Uiso 1 1 d G . .
C22 C 0.06016(6) 0.40125(9) 0.02454(5) 0.157(10) Uiso 1 1 d G . .
C23 C 0.07090(7) 0.36143(9) 0.03805(5) 0.122(8) Uiso 1 1 d G . .
C24 C 0.07078(7) 0.32789(9) 0.03048(6) 0.134(9) Uiso 1 1 d G . .
C25 C 0.08287(7) 0.29598(9) 0.04653(6) 0.134(9) Uiso 1 1 d G . .
N26 N 0.09263(8) 0.30297(9) 0.07307(6) 0.104(6) Uiso 1 1 d G . .
C27 C 0.09422(8) 0.33718(10) 0.08216(6) 0.128(9) Uiso 1 1 d G . .
C28 C 0.08423(7) 0.37302(9) 0.06639(5) 0.163(11) Uiso 1 1 d G . .
C31 C 0.04657(6) 0.57157(9) 0.01401(5) 0.168(11) Uiso 1 1 d G . .
C32 C 0.05352(6) 0.60247(9) 0.02770(5) 0.165(11) Uiso 1 1 d G . .
C33 C 0.06583(7) 0.63661(9) 0.04538(5) 0.152(10) Uiso 1 1 d G . .
C34 C 0.08462(7) 0.62212(10) 0.07675(5) 0.239(17) Uiso 1 1 d G . .
C35 C 0.09138(8) 0.65838(10) 0.09013(6) 0.146(10) Uiso 1 1 d G . .
N36 N 0.08805(8) 0.69430(10) 0.08292(6) 0.151(8) Uiso 1 1 d G . .
C37 C 0.07344(8) 0.70784(9) 0.05828(6) 0.187(13) Uiso 1 1 d G . .
C38 C 0.06107(7) 0.67238(9) 0.04073(6) 0.187(13) Uiso 1 1 d G . .
C41 C 0.07954(6) 0.54594(8) -0.21514(4) 0.080(6) Uiso 1 1 d G . .
C42 C 0.09659(6) 0.51122(8) -0.21471(4) 0.073(5) Uiso 1 1 d G . .
C43 C 0.08039(6) 0.47327(8) -0.21377(4) 0.077(6) Uiso 1 1 d G . .
C44 C 0.04870(6) 0.47164(8) -0.21458(4) 0.070(5) Uiso 1 1 d G . .
C45 C 0.03393(6) 0.50922(8) -0.21536(4) 0.083(6) Uiso 1 1 d G . .
C46 C 0.04846(6) 0.54724(8) -0.21571(4) 0.085(6) Uiso 1 1 d G . .
C51 C 0.09642(6) 0.58466(8) -0.21397(4) 0.089(6) Uiso 1 1 d G . .
C52 C 0.10885(6) 0.61644(8) -0.21263(4) 0.081(6) Uiso 1 1 d G . .
C53 C 0.12627(7) 0.65133(8) -0.21085(5) 0.089(6) Uiso 1 1 d G . .
C54 C 0.11629(7) 0.68512(8) -0.20105(5) 0.085(6) Uiso 1 1 d G . .
C55 C 0.13459(7) 0.72214(8) -0.19842(5) 0.069(5) Uiso 1 1 d G . .
N56 N 0.16018(7) 0.72257(8) -0.20744(6) 0.071(4) Uiso 1 1 d G . .
C57 C 0.17043(7) 0.68773(8) -0.21624(5) 0.080(6) Uiso 1 1 d G . .
C58 C 0.15349(7) 0.65297(8) -0.21868(5) 0.087(6) Uiso 1 1 d G . .
C61 C 0.09724(6) 0.43783(8) -0.21277(4) 0.094(7) Uiso 1 1 d G . .
C62 C 0.11355(6) 0.40719(8) -0.20898(4) 0.091(6) Uiso 1 1 d G . .
C63 C 0.13102(7) 0.37176(8) -0.20513(5) 0.083(6) Uiso 1 1 d G . .
C64 C 0.16048(7) 0.37192(8) -0.21027(5) 0.095(7) Uiso 1 1 d G . .
C65 C 0.17879(7) 0.33418(8) -0.20602(5) 0.092(6) Uiso 1 1 d G . .
N66 N 0.16736(7) 0.30064(8) -0.19886(5) 0.070(4) Uiso 1 1 d G . .
C67 C 0.13977(7) 0.30127(7) -0.19338(5) 0.068(5) Uiso 1 1 d G . .
C68 C 0.12103(7) 0.33673(7) -0.19759(5) 0.073(5) Uiso 1 1 d G . .
C71 C 0.00269(6) 0.50734(8) -0.21486(5) 0.073(5) Uiso 1 1 d G . .
C72 C -0.02325(5) 0.50718(9) -0.21485(5) 0.086(6) Uiso 1 1 d G . .
C73 C -0.05502(5) 0.50846(9) -0.21193(5) 0.080(6) Uiso 1 1 d G . .
C74 C -0.06990(5) 0.47236(9) -0.21036(6) 0.098(7) Uiso 1 1 d G . .
C75 C -0.09781(5) 0.47334(10) -0.20538(6) 0.111(7) Uiso 1 1 d G . .
N76 N -0.11190(5) 0.50977(10) -0.20396(6) 0.095(5) Uiso 1 1 d G . .
C77 C -0.09786(5) 0.54680(10) -0.20597(6) 0.101(7) Uiso 1 1 d G . .
C78 C -0.07109(5) 0.54541(9) -0.21165(6) 0.093(6) Uiso 1 1 d G . .
C81 C 0.25131(6) 0.31525(7) 0.01828(5) 0.089(6) Uiso 1 1 d G . .
C82 C 0.24014(6) 0.29970(6) -0.00787(5) 0.092(6) Uiso 1 1 d G . .
C83 C 0.25876(6) 0.31216(6) -0.02422(5) 0.095(7) Uiso 1 1 d G . .
C84 C 0.28628(5) 0.33644(7) -0.01521(5) 0.089(6) Uiso 1 1 d G . .
C85 C 0.29472(5) 0.34894(7) 0.01024(5) 0.089(6) Uiso 1 1 d G . .
C86 C 0.27830(6) 0.33700(7) 0.02857(5) 0.089(6) Uiso 1 1 d G . .
C91 C 0.23240(6) 0.30241(7) 0.03542(5) 0.106(7) Uiso 1 1 d G . .
C92 C 0.21684(7) 0.29607(7) 0.04954(5) 0.097(7) Uiso 1 1 d G . .
C93 C 0.19691(7) 0.28450(8) 0.06265(5) 0.086(6) Uiso 1 1 d G . .
C94 C 0.19401(7) 0.30691(8) 0.08279(5) 0.092(6) Uiso 1 1 d G . .
C95 C 0.17095(8) 0.29741(9) 0.09495(5) 0.099(7) Uiso 1 1 d G . .
N96 N 0.15243(8) 0.26623(9) 0.08658(6) 0.092(5) Uiso 1 1 d G . .
C97 C 0.15543(8) 0.24149(8) 0.06771(6) 0.096(7) Uiso 1 1 d G . .
C98 C 0.17721(8) 0.25070(8) 0.05426(6) 0.103(7) Uiso 1 1 d G . .
C101 C 0.24638(6) 0.30154(6) -0.05196(5) 0.099(7) Uiso 1 1 d G . .
C102 C 0.23752(6) 0.28963(6) -0.07449(6) 0.097(7) Uiso 1 1 d G . .
C103 C 0.22755(6) 0.27989(6) -0.10158(6) 0.083(6) Uiso 1 1 d G . .
C104 C 0.20448(7) 0.25055(6) -0.11141(6) 0.090(6) Uiso 1 1 d G . .
C105 C 0.19569(7) 0.24060(7) -0.13827(6) 0.073(5) Uiso 1 1 d G . .
N106 N 0.20792(7) 0.26010(7) -0.15437(6) 0.069(4) Uiso 1 1 d G . .
C107 C 0.23194(7) 0.28906(7) -0.14437(6) 0.069(5) Uiso 1 1 d G . .
C108 C 0.24124(6) 0.30083(7) -0.11757(6) 0.081(6) Uiso 1 1 d G . .
C111 C 0.32210(5) 0.37316(8) 0.02033(5) 0.114(8) Uiso 1 1 d G . .
C112 C 0.34393(5) 0.39536(8) 0.02969(5) 0.102(7) Uiso 1 1 d G . .
C113 C 0.36906(5) 0.42341(9) 0.03952(6) 0.101(7) Uiso 1 1 d G . .
C114 C 0.38427(5) 0.43874(9) 0.02268(6) 0.100(7) Uiso 1 1 d G . .
C115 C 0.40900(5) 0.46639(9) 0.03350(6) 0.104(7) Uiso 1 1 d G . .
N116 N 0.41727(5) 0.47728(10) 0.05798(6) 0.094(5) Uiso 1 1 d G . .
C117 C 0.40364(5) 0.46132(10) 0.07488(6) 0.082(6) Uiso 1 1 d G . .
C118 C 0.37847(5) 0.43541(9) 0.06622(6) 0.097(7) Uiso 1 1 d G . .
C121 C 0.23371(6) 0.69824(6) 0.00955(5) 0.080(6) Uiso 1 1 d G . .
C122 C 0.22246(6) 0.71262(6) -0.01649(5) 0.085(6) Uiso 1 1 d G . .
C123 C 0.24157(6) 0.70544(6) -0.03160(5) 0.106(7) Uiso 1 1 d G . .
C124 C 0.27027(6) 0.68680(6) -0.02369(5) 0.089(6) Uiso 1 1 d G . .
C125 C 0.27827(6) 0.67084(7) 0.00226(5) 0.098(7) Uiso 1 1 d G . .
C126 C 0.26185(6) 0.67765(7) 0.01826(5) 0.092(6) Uiso 1 1 d G . .
C131 C 0.21541(7) 0.70633(7) 0.02631(5) 0.104(7) Uiso 1 1 d G . .
C132 C 0.20251(7) 0.71245(7) 0.04121(5) 0.103(7) Uiso 1 1 d G . .
C133 C 0.18331(7) 0.71756(8) 0.05754(5) 0.112(8) Uiso 1 1 d G . .
C134 C 0.18472(7) 0.69180(8) 0.07952(5) 0.136(9) Uiso 1 1 d G . .
C135 C 0.16424(8) 0.70045(9) 0.09525(5) 0.120(8) Uiso 1 1 d G . .
N136 N 0.14647(8) 0.72985(9) 0.09016(6) 0.125(7) Uiso 1 1 d G . .
C137 C 0.14272(8) 0.75700(8) 0.07076(6) 0.125(8) Uiso 1 1 d G . .
C138 C 0.16464(8) 0.75022(8) 0.05416(6) 0.136(9) Uiso 1 1 d G . .
C141 C 0.23166(6) 0.71990(6) -0.05912(6) 0.122(8) Uiso 1 1 d G . .
C142 C 0.22461(6) 0.73174(6) -0.08092(6) 0.115(8) Uiso 1 1 d G . .
C143 C 0.21737(7) 0.74327(6) -0.10946(6) 0.093(6) Uiso 1 1 d G . .
C144 C 0.19670(7) 0.77419(6) -0.11834(6) 0.090(6) Uiso 1 1 d G . .
C145 C 0.18958(7) 0.78340(7) -0.14604(6) 0.079(6) Uiso 1 1 d G . .
N146 N 0.20156(7) 0.76113(7) -0.16099(6) 0.070(4) Uiso 1 1 d G . .
C147 C 0.22078(7) 0.73098(7) -0.15172(6) 0.085(6) Uiso 1 1 d G . .
C148 C 0.23024(6) 0.72115(7) -0.12412(6) 0.104(7) Uiso 1 1 d G . .
C151 C 0.30765(6) 0.64898(7) 0.01206(5) 0.109(7) Uiso 1 1 d G . .
C152 C 0.33204(5) 0.62920(8) 0.02100(5) 0.114(8) Uiso 1 1 d G . .
C153 C 0.35965(5) 0.60622(8) 0.03140(6) 0.108(7) Uiso 1 1 d G . .
C154 C 0.37941(5) 0.59815(9) 0.01827(6) 0.098(7) Uiso 1 1 d G . .
C155 C 0.40567(5) 0.57270(9) 0.02885(6) 0.114(8) Uiso 1 1 d G . .
N156 N 0.41224(5) 0.55959(10) 0.05460(6) 0.093(5) Uiso 1 1 d G . .
C157 C 0.39184(5) 0.56711(9) 0.06834(6) 0.117(8) Uiso 1 1 d G . .
C158 C 0.36377(5) 0.59028(9) 0.05637(6) 0.111(7) Uiso 1 1 d G . .
Co1 Co 0.5000 0.16657(10) 0.2500 0.0839(12) Uani 1 2 d SG . .
B10 B 0.5263(3) 0.1660(4) 0.18835(16) 0.135(11) Uiso 1 1 d G . .
B11 B 0.5478(3) 0.1396(4) 0.2163(2) 0.126(5) Uiso 1 1 d G . .
B12 B 0.5087(3) 0.1209(3) 0.19878(18) 0.126(5) Uiso 1 1 d G . .
B13 B 0.4888(3) 0.1676(4) 0.18695(4) 0.126(5) Uiso 1 1 d G . .
B14 B 0.5120(3) 0.2114(3) 0.19639(18) 0.126(5) Uiso 1 1 d G . .
B15 B 0.5477(2) 0.1927(4) 0.2167(2) 0.126(5) Uiso 1 1 d G . .
B16 B 0.54312(8) 0.1656(3) 0.24465(14) 0.106(5) Uiso 1 1 d G . .
B17 B 0.5192(3) 0.12140(17) 0.23325(17) 0.106(5) Uiso 1 1 d G . .
B18 B 0.4824(2) 0.1388(3) 0.21463(9) 0.106(5) Uiso 1 1 d G . .
C19Z C 0.48589(19) 0.1913(3) 0.21257(8) 0.110(5) Uiso 1 1 d G . .
C20Z C 0.5209(2) 0.20622(18) 0.23153(15) 0.110(5) Uiso 1 1 d G . .
Co2 Co 0.58106(5) 0.41264(6) -0.18345(4) 0.0636(7) Uani 1 1 d G . .
B20 B 0.58296(18) 0.51378(13) -0.14717(14) 0.085(7) Uiso 1 1 d G . .
B21 B 0.57405(18) 0.51118(7) -0.18257(13) 0.091(2) Uiso 1 1 d G . .
B22 B 0.61187(15) 0.50015(12) -0.16153(15) 0.091(2) Uiso 1 1 d G . .
B23 B 0.61108(16) 0.47648(17) -0.13463(10) 0.091(2) Uiso 1 1 d G . .
B24 B 0.57115(18) 0.47175(17) -0.13688(11) 0.091(2) Uiso 1 1 d G . .
B25 B 0.54631(15) 0.49437(15) -0.16736(15) 0.091(2) Uiso 1 1 d G . .
B27 B 0.55128(11) 0.43904(14) -0.16459(11) 0.072(3) Uiso 1 1 d G . .
B28 B 0.59210(15) 0.42769(14) -0.14294(5) 0.072(3) Uiso 1 1 d G . .
B29 B 0.61814(8) 0.44803(14) -0.15973(11) 0.072(3) Uiso 1 1 d G . .
C29Z C 0.55573(11) 0.46426(10) -0.19046(10) 0.079(3) Uiso 1 1 d G . .
C30Z C 0.59396(13) 0.47011(8) -0.18786(10) 0.079(3) Uiso 1 1 d G . .
B30 B 0.57658(18) 0.31092(13) -0.22138(14) 0.093(8) Uiso 1 1 d G . .
B31 B 0.58663(19) 0.31160(7) -0.18568(14) 0.091(2) Uiso 1 1 d G . .
B32 B 0.61367(14) 0.33280(15) -0.20224(15) 0.091(2) Uiso 1 1 d G . .
B33 B 0.59017(19) 0.35622(17) -0.23173(11) 0.091(2) Uiso 1 1 d G . .
B34 B 0.55133(16) 0.34837(17) -0.23322(10) 0.091(2) Uiso 1 1 d G . .
B35 B 0.54792(15) 0.32545(13) -0.20653(15) 0.091(2) Uiso 1 1 d G . .
B36 B 0.56765(15) 0.35409(8) -0.17556(10) 0.072(3) Uiso 1 1 d G . .
B37 B 0.60788(12) 0.35913(10) -0.17295(10) 0.072(3) Uiso 1 1 d G . .
B38 B 0.60867(11) 0.38511(14) -0.20348(11) 0.072(3) Uiso 1 1 d G . .
C39Z C 0.57138(14) 0.39417(13) -0.22186(5) 0.079(3) Uiso 1 1 d G . .
C40Z C 0.54652(8) 0.37677(13) -0.20639(10) 0.079(3) Uiso 1 1 d G . .
Co3 Co 0.77187(6) 0.00466(7) 0.09932(5) 0.0788(8) Uani 1 1 d G . .
B50 B 0.7661(3) 0.11976(9) 0.0895(2) 0.179(15) Uiso 1 1 d G . .
B51 B 0.7993(2) 0.09555(15) 0.0908(3) 0.164(4) Uiso 1 1 d G . .
B52 B 0.7884(3) 0.10005(12) 0.1194(2) 0.164(4) Uiso 1 1 d G . .
B53 B 0.7443(3) 0.09496(16) 0.1107(2) 0.164(4) Uiso 1 1 d G . .
B54 B 0.7334(2) 0.09057(19) 0.0700(2) 0.164(4) Uiso 1 1 d G . .
B55 B 0.7654(3) 0.08912(18) 0.06388(18) 0.164(4) Uiso 1 1 d G . .
B56 B 0.7855(2) 0.04903(15) 0.07912(16) 0.152(5) Uiso 1 1 d G . .
B57 B 0.7499(2) 0.04111(17) 0.06705(10) 0.152(5) Uiso 1 1 d G . .
B58 B 0.73352(12) 0.04416(17) 0.0937(2) 0.152(5) Uiso 1 1 d G . .
C59Z C 0.7732(2) 0.05082(14) 0.12455(11) 0.136(5) Uiso 1 1 d G . .
C60Z C 0.80099(14) 0.05517(13) 0.11124(18) 0.136(5) Uiso 1 1 d G . .
B60 B 0.7843(3) -0.11351(9) 0.1102(2) 0.164(14) Uiso 1 1 d G . .
B61 B 0.8162(2) -0.07981(19) 0.1254(2) 0.164(4) Uiso 1 1 d G . .
B62 B 0.7996(3) -0.08583(15) 0.0900(2) 0.164(4) Uiso 1 1 d G . .
B63 B 0.7578(3) -0.09190(12) 0.0791(2) 0.164(4) Uiso 1 1 d G . .
B64 B 0.7506(3) -0.08760(15) 0.1147(3) 0.164(4) Uiso 1 1 d G . .
B65 B 0.7881(3) -0.07779(19) 0.13695(17) 0.164(4) Uiso 1 1 d G . .
B66 B 0.73933(13) -0.04515(15) 0.0867(2) 0.152(5) Uiso 1 1 d G . .
B67 B 0.7604(2) -0.03778(16) 0.12405(16) 0.152(5) Uiso 1 1 d G . .
B68 B 0.7980(2) -0.03201(16) 0.12927(11) 0.152(5) Uiso 1 1 d G . .
C69Z C 0.80622(12) -0.03620(15) 0.10277(19) 0.136(5) Uiso 1 1 d G . .
C70Z C 0.7732(2) -0.04317(15) 0.07294(12) 0.136(5) Uiso 1 1 d G . .
Co4 Co 0.57239(6) 0.32703(8) 0.33630(6) 0.1030(10) Uani 1 1 d G . .
B70 B 0.5454(3) 0.3255(3) 0.40018(14) 0.161(13) Uiso 1 1 d G . .
B71 B 0.5566(3) 0.3661(3) 0.38665(15) 0.152(4) Uiso 1 1 d G . .
B72 B 0.5209(2) 0.3486(3) 0.36977(18) 0.152(4) Uiso 1 1 d G . .
B73 B 0.5308(2) 0.2981(3) 0.36923(16) 0.152(4) Uiso 1 1 d G . .
B74 B 0.5685(3) 0.2842(3) 0.38982(14) 0.152(4) Uiso 1 1 d G . .
B75 B 0.5852(2) 0.3301(4) 0.40123(7) 0.152(4) Uiso 1 1 d G . .
B76 B 0.5576(2) 0.28393(14) 0.35413(13) 0.115(4) Uiso 1 1 d G . .
B77 B 0.52910(9) 0.3218(3) 0.34141(13) 0.115(4) Uiso 1 1 d G . .
B78 B 0.54651(19) 0.36543(19) 0.35290(14) 0.115(4) Uiso 1 1 d G . .
C79Z C 0.58718(18) 0.3556(2) 0.37257(9) 0.139(5) Uiso 1 1 d G . .
C80Z C 0.59294(15) 0.3047(3) 0.37196(8) 0.139(5) Uiso 1 1 d G . .
B80 B 0.5977(3) 0.3333(3) 0.27324(14) 0.116(10) Uiso 1 1 d G . .
B81 B 0.6183(2) 0.3616(3) 0.30274(18) 0.152(4) Uiso 1 1 d G . .
B82 B 0.5769(3) 0.3728(3) 0.28267(14) 0.152(4) Uiso 1 1 d G . .
B83 B 0.5571(2) 0.3262(4) 0.27151(6) 0.152(4) Uiso 1 1 d G . .
B84 B 0.5833(3) 0.2887(3) 0.28166(14) 0.152(4) Uiso 1 1 d G . .
B85 B 0.6208(2) 0.3079(3) 0.30284(17) 0.152(4) Uiso 1 1 d G . .
B86 B 0.61641(9) 0.3327(3) 0.33244(13) 0.115(4) Uiso 1 1 d G . .
B87 B 0.5945(2) 0.28616(17) 0.31930(14) 0.115(4) Uiso 1 1 d G . .
B88 B 0.55592(18) 0.2988(2) 0.30045(9) 0.115(4) Uiso 1 1 d G . .
C89Z C 0.55426(16) 0.3524(2) 0.29988(9) 0.139(5) Uiso 1 1 d G . .
C90Z C 0.5880(2) 0.36959(14) 0.31740(13) 0.139(5) Uiso 1 1 d G . .
Co5 Co 1.0000 0.31478(10) 0.2500 0.0798(12) Uani 1 2 d SG . .
B90 B 0.9767(3) 0.3115(4) 0.31246(15) 0.149(12) Uiso 1 1 d G . .
B91 B 0.9927(3) 0.2743(3) 0.30419(15) 0.122(5) Uiso 1 1 d G . .
B92 B 0.9558(2) 0.2861(4) 0.2865(2) 0.122(5) Uiso 1 1 d G . .
B93 B 0.9554(2) 0.3396(4) 0.28516(19) 0.122(5) Uiso 1 1 d G . .
B94 B 0.9941(3) 0.3567(3) 0.30393(15) 0.122(5) Uiso 1 1 d G . .
B95 B 1.0188(3) 0.3129(4) 0.31466(2) 0.122(5) Uiso 1 1 d G . .
B96 B 1.01850(18) 0.2881(3) 0.28647(8) 0.086(4) Uiso 1 1 d G . .
B97 B 1.02205(18) 0.3419(3) 0.28659(8) 0.086(4) Uiso 1 1 d G . .
B98 B 0.9805(2) 0.35939(18) 0.26809(16) 0.086(4) Uiso 1 1 d G . .
C99Z C 0.95803(9) 0.3139(3) 0.25865(14) 0.107(5) Uiso 1 1 d G . .
C00Z C 0.9829(2) 0.27442(17) 0.26980(14) 0.107(5) Uiso 1 1 d G . .
Co6 Co 0.50361(10) 0.66703(12) -0.00674(7) 0.1701(17) Uani 1 1 d G . .
B100 B 0.41353(10) 0.6661(4) -0.0356(3) 0.207(18) Uiso 1 1 d G . .
B101 B 0.43412(15) 0.6652(5) -0.0011(3) 0.198(6) Uiso 1 1 d G . .
B102 B 0.43649(15) 0.6233(3) -0.0211(3) 0.198(6) Uiso 1 1 d G . .
B103 B 0.43468(18) 0.6396(4) -0.0532(2) 0.198(6) Uiso 1 1 d G . .
B104 B 0.43877(17) 0.6929(4) -0.0491(2) 0.198(6) Uiso 1 1 d G . .
B105 B 0.43313(15) 0.7100(4) -0.0196(3) 0.198(6) Uiso 1 1 d G . .
B106 B 0.47267(16) 0.6943(3) 0.00558(18) 0.141(5) Uiso 1 1 d G . .
B107 B 0.47189(16) 0.7108(2) -0.0251(2) 0.141(5) Uiso 1 1 d G . .
B108 B 0.47637(18) 0.6673(4) -0.04516(9) 0.141(5) Uiso 1 1 d G . .
C09X C 0.47051(16) 0.6238(2) -0.0272(2) 0.181(6) Uiso 1 1 d G . .
C10X C 0.46925(14) 0.6430(3) 0.00191(18) 0.181(6) Uiso 1 1 d G . .
B110 B 0.59613(11) 0.6617(4) 0.0293(3) 0.190(16) Uiso 1 1 d G . .
B111 B 0.57606(13) 0.6580(4) -0.0051(3) 0.198(6) Uiso 1 1 d G . .
B112 B 0.57163(16) 0.6196(3) 0.0166(3) 0.198(6) Uiso 1 1 d G . .
B113 B 0.5749(2) 0.6385(5) 0.0482(2) 0.198(6) Uiso 1 1 d G . .
B114 B 0.57012(18) 0.6910(4) 0.0407(2) 0.198(6) Uiso 1 1 d G . .
B115 B 0.57753(14) 0.7050(4) 0.0113(3) 0.198(6) Uiso 1 1 d G . .
B116 B 0.53612(16) 0.6972(3) -0.01795(19) 0.141(5) Uiso 1 1 d G . .
B117 B 0.54176(14) 0.6405(3) -0.01231(19) 0.141(5) Uiso 1 1 d G . .
B118 B 0.53494(15) 0.6270(2) 0.0141(2) 0.141(5) Uiso 1 1 d G . .
C19X C 0.53184(17) 0.6663(4) 0.03140(9) 0.181(6) Uiso 1 1 d G . .
C20X C 0.53327(16) 0.7114(2) 0.0136(2) 0.181(6) Uiso 1 1 d G . .
Co7 Co 0.85999(8) 0.98468(10) -0.21746(7) 0.1410(14) Uani 1 1 d G . .
B120 B 0.8181(3) 1.0290(4) -0.28875(12) 0.150(12) Uiso 1 1 d G . .
B121 B 0.8021(2) 0.9859(4) -0.27714(13) 0.174(5) Uiso 1 1 d G . .
B122 B 0.8038(2) 1.0373(3) -0.26141(17) 0.174(5) Uiso 1 1 d G . .
B123 B 0.8370(3) 1.0657(2) -0.26177(18) 0.174(5) Uiso 1 1 d G . .
B124 B 0.8567(3) 1.0262(3) -0.27274(13) 0.174(5) Uiso 1 1 d G . .
B125 B 0.8386(3) 0.9810(3) -0.28295(7) 0.174(5) Uiso 1 1 d G . .
B126 B 0.87020(19) 0.9870(3) -0.25278(11) 0.130(4) Uiso 1 1 d G . .
B127 B 0.8347(2) 0.9567(2) -0.25442(10) 0.130(4) Uiso 1 1 d G . .
B128 B 0.81487(9) 0.9907(3) -0.24028(14) 0.130(4) Uiso 1 1 d G . .
C29X C 0.8348(2) 1.03331(18) -0.23098(13) 0.146(5) Uiso 1 1 d G . .
C30X C 0.86807(19) 1.03243(18) -0.23536(14) 0.146(5) Uiso 1 1 d G . .
B130 B 0.9007(3) 0.9405(4) -0.14821(12) 0.211(18) Uiso 1 1 d G . .
B131 B 0.91693(19) 0.9379(3) -0.17411(17) 0.174(5) Uiso 1 1 d G . .
B132 B 0.8834(3) 0.9043(2) -0.17648(18) 0.174(5) Uiso 1 1 d G . .
B133 B 0.8610(3) 0.9339(3) -0.16329(15) 0.174(5) Uiso 1 1 d G . .
B134 B 0.8747(3) 0.9817(3) -0.15776(7) 0.174(5) Uiso 1 1 d G . .
B135 B 0.9145(2) 0.9844(3) -0.16127(13) 0.174(5) Uiso 1 1 d G . .
B136 B 0.8809(2) 1.0142(2) -0.18153(10) 0.130(4) Uiso 1 1 d G . .
B137 B 0.90604(9) 0.9865(3) -0.19745(15) 0.130(4) Uiso 1 1 d G . .
B138 B 0.8867(2) 0.93230(19) -0.20588(14) 0.130(4) Uiso 1 1 d G . .
C39X C 0.85197(19) 0.9361(2) -0.19761(14) 0.146(5) Uiso 1 1 d G . .
C40X C 0.84859(19) 0.9809(3) -0.18385(11) 0.146(5) Uiso 1 1 d G . .

loop_
_atom_site_aniso_label
_atom_site_aniso_U_11
_atom_site_aniso_U_22
_atom_site_aniso_U_33
_atom_site_aniso_U_23
_atom_site_aniso_U_13
_atom_site_aniso_U_12
S1 0.140(6) 0.174(7) 0.108(6) 0.037(5) 0.058(5) -0.006(5)
S2 0.113(6) 0.174(7) 0.155(7) 0.018(5) 0.057(5) -0.015(5)
S3 0.127(6) 0.167(7) 0.111(6) -0.003(5) 0.016(5) 0.014(5)
S4 0.166(8) 0.203(9) 0.157(8) -0.030(7) 0.034(7) -0.054(7)
Pt1 0.0923(8) 0.2725(16) 0.0875(8) -0.0092(9) 0.0347(6) -0.0043(9)
Pt2 0.0674(6) 0.1217(8) 0.1318(9) -0.0014(7) 0.0374(6) -0.0026(5)
Pt3 0.0620(5) 0.0705(5) 0.0546(5) -0.0021(4) 0.0179(4) 0.0043(4)
Pt4 0.0639(6) 0.1222(8) 0.0652(6) -0.0043(5) 0.0100(5) -0.0169(5)
Pt5 0.0825(7) 0.1477(9) 0.0678(6) -0.0001(6) 0.0262(5) -0.0278(6)
Pt6 0.0626(5) 0.0771(5) 0.0468(4) 0.0006(4) 0.0147(4) -0.0091(4)
P1 0.117(6) 0.228(9) 0.118(6) 0.015(6) 0.053(5) -0.003(6)
P2 0.128(7) 0.335(14) 0.139(8) -0.035(8) 0.065(6) -0.025(8)
P3 0.099(6) 0.172(7) 0.168(8) -0.003(6) 0.065(5) -0.017(5)
P4 0.076(5) 0.205(9) 0.193(9) -0.038(7) 0.013(5) -0.006(5)
P5 0.076(4) 0.093(4) 0.058(4) 0.000(3) 0.017(3) 0.015(3)
P6 0.080(4) 0.109(5) 0.048(3) 0.008(3) 0.014(3) 0.007(3)
P7 0.070(4) 0.157(6) 0.082(4) -0.009(4) 0.024(3) -0.006(4)
P8 0.105(6) 0.170(7) 0.111(6) -0.027(5) 0.019(5) -0.056(5)
P9 0.102(5) 0.202(8) 0.114(6) 0.017(5) 0.055(5) -0.020(5)
P10 0.111(5) 0.111(5) 0.094(5) -0.008(4) 0.044(4) -0.030(4)
P11 0.072(4) 0.098(4) 0.042(3) -0.004(3) 0.016(3) -0.005(3)
P12 0.078(4) 0.112(5) 0.061(4) 0.001(3) 0.014(3) -0.028(3)
Co1 0.071(3) 0.071(3) 0.092(3) 0.000 0.003(2) 0.000
Co2 0.0630(17) 0.0759(18) 0.0497(16) -0.0018(13) 0.0156(13) -0.0019(13)
Co3 0.081(2) 0.100(2) 0.0541(17) -0.0068(15) 0.0203(15) -0.0134(15)
Co4 0.101(2) 0.101(2) 0.116(3) -0.0207(19) 0.048(2) -0.0112(18)
Co5 0.064(3) 0.068(3) 0.097(3) 0.000 0.012(2) 0.000
Co6 0.167(4) 0.199(4) 0.134(4) -0.022(3) 0.035(3) -0.018(3)
Co7 0.121(3) 0.169(4) 0.111(3) 0.020(3) 0.007(2) -0.016(2)

loop_
_geom_bond_atom_site_label_1
_geom_bond_atom_site_label_2
_geom_bond_distance
_geom_bond_site_symmetry_2
_geom_bond_publ_flag
S1 O13 1.4439 . ?
S1 O11 1.4490 . ?
S1 O12 1.4506 . ?
S1 C1S 1.7662 . ?
C1S F12 1.3200 . ?
C1S F11 1.3201 . ?
C1S F13 1.3201 . ?
S2 O21 1.3245 . ?
S2 O23 1.4975 . ?
S2 O22 1.5042 . ?
S2 C2S 1.6470 . ?
C2S F21 1.3200 . ?
C2S F22 1.3200 . ?
C2S F23 1.3200 . ?
S3 O32 1.3134 . ?
S3 O33 1.3286 . ?
S3 O31 1.3351 . ?
S3 C3S 1.6749 . ?
C3S F31 1.3599 . ?
C3S F32 1.3601 . ?
C3S F33 1.3604 . ?
S4 O42 1.2797 . ?
S4 O41 1.3565 . ?
S4 O43 1.4509 . ?
S4 C4S 1.7274 . ?
C4S F41 1.1789 . ?
C4S F42 1.2351 . ?
C4S F43 1.2638 . ?
Pt1 N36 2.141(4) . ?
Pt1 N136 2.145(4) . ?
Pt1 P1 2.219(8) . ?
Pt1 P2 2.286(8) . ?
Pt2 N16 2.051(4) . ?
Pt2 N76 2.166(4) . ?
Pt2 P4 2.225(9) . ?
Pt2 P3 2.288(7) . ?
Pt3 N66 2.097(3) . ?
Pt3 N106 2.115(3) . ?
Pt3 P5 2.269(5) . ?
Pt3 P6 2.277(5) . ?
Pt4 N156 2.114(3) . ?
Pt4 N116 2.125(3) . ?
Pt4 P7 2.282(6) . ?
Pt4 P8 2.282(6) . ?
Pt5 N96 2.121(4) . ?
Pt5 N26 2.154(3) . ?
Pt5 P10 2.259(6) . ?
Pt5 P9 2.283(6) . ?
Pt6 N56 2.119(3) . ?
Pt6 N146 2.132(4) . ?
Pt6 P12 2.270(5) . ?
Pt6 P11 2.288(5) . ?
P1 C1A 1.6921 . ?
P1 C1C 1.8041 . ?
P1 C1B 1.8115 . ?
P2 C2C 1.6759 . ?
P2 C2B 1.8139 . ?
P2 C2A 1.8368 . ?
P3 C3B 1.7035 . ?
P3 C3C 1.7997 . ?
P3 C3A 1.8572 . ?
P4 C4A 1.7863 . ?
P4 C4B 1.8190 . ?
P4 C4C 1.9046 . ?
P5 C5B 1.8083 . ?
P5 C5C 1.8559 . ?
P5 C5A 1.9274 . ?
P6 C6B 1.8305 . ?
P6 C6C 1.8562 . ?
P6 C6A 1.9006 . ?
P7 C7B 1.7996 . ?
P7 C7A 1.8678 . ?
P7 C7C 1.8735 . ?
P8 C8C 1.8242 . ?
P8 C8B 1.8303 . ?
P8 C8A 1.9562 . ?
P9 C9C 1.7906 . ?
P9 C9B 1.8083 . ?
P9 C9A 1.8733 . ?
P10 C10B 1.8259 . ?
P10 C10C 1.8538 . ?
P10 C10A 1.8574 . ?
P11 C11B 1.8343 . ?
P11 C11C 1.8379 . ?
P11 C11A 1.8442 . ?
P12 C12A 1.8133 . ?
P12 C12B 1.8598 . ?
P12 C12C 1.8941 . ?
C1 C6 1.3866 . ?
C1 C11 1.4293 . ?
C1 C2 1.4635 . ?
C2 C3 1.6426 . ?
C3 C4 1.3344 . ?
C3 C21 1.4720 . ?
C4 C5 1.2937 . ?
C5 C31 1.3593 . ?
C5 C6 1.5850 . ?
C11 C12 1.2932 . ?
C12 C13 1.3729 . ?
C13 C18 1.2774 . ?
C13 C14 1.3943 . ?
C14 C15 1.4482 . ?
C15 N16 1.3849 . ?
N16 C17 1.3397 . ?
C17 C18 1.5879 . ?
C21 C22 1.1840 . ?
C22 C23 1.5236 . ?
C23 C24 1.1956 . ?
C23 C28 1.5076 . ?
C24 C25 1.3749 . ?
C25 N26 1.3810 . ?
N26 C27 1.2402 . ?
C27 C28 1.4578 . ?
C31 C32 1.2528 . ?
C32 C33 1.4803 . ?
C33 C38 1.2291 . ?
C33 C34 1.7065 . ?
C34 C35 1.3968 . ?
C35 N36 1.2588 . ?
N36 C37 1.3617 . ?
C37 C38 1.5111 . ?
C41 C42 1.3944 . ?
C41 C46 1.4063 . ?
C41 C51 1.4985 . ?
C42 C43 1.4792 . ?
C43 C61 1.4050 . ?
C43 C44 1.4302 . ?
C44 C45 1.4215 . ?
C45 C71 1.4328 . ?
C45 C46 1.4382 . ?
C51 C52 1.1968 . ?
C52 C53 1.3980 . ?
C53 C54 1.3886 . ?
C53 C58 1.4363 . ?
C54 C55 1.4752 . ?
C55 N56 1.4029 . ?
N56 C57 1.3977 . ?
C57 C58 1.3788 . ?
C61 C62 1.2442 . ?
C62 C63 1.4061 . ?
C63 C68 1.3688 . ?
C63 C64 1.4561 . ?
C64 C65 1.4905 . ?
C65 N66 1.3478 . ?
N66 C67 1.3821 . ?
C67 C68 1.4369 . ?
C71 C72 1.1811 . ?
C72 C73 1.5068 . ?
C73 C74 1.4021 . ?
C73 C78 1.4402 . ?
C74 C75 1.3832 . ?
C75 N76 1.3923 . ?
N76 C77 1.4162 . ?
C77 C78 1.3520 . ?
C81 C86 1.3800 . ?
C81 C82 1.4390 . ?
C81 C91 1.5209 . ?
C82 C83 1.4728 . ?
C83 C84 1.4392 . ?
C83 C101 1.4672 . ?
C84 C85 1.3715 . ?
C85 C111 1.4375 . ?
C85 C86 1.4807 . ?
C91 C92 1.2193 . ?
C92 C93 1.3783 . ?
C93 C94 1.3668 . ?
C93 C98 1.4242 . ?
C94 C95 1.4452 . ?
C95 N96 1.3264 . ?
N96 C97 1.3576 . ?
C97 C98 1.4429 . ?
C101 C102 1.2220 . ?
C102 C103 1.4264 . ?
C103 C108 1.4090 . ?
C103 C104 1.4102 . ?
C104 C105 1.4188 . ?
C105 N106 1.3474 . ?
N106 C107 1.4298 . ?
C107 C108 1.4299 . ?
C111 C112 1.2125 . ?
C112 C113 1.4417 . ?
C113 C114 1.4102 . ?
C113 C118 1.4272 . ?
C114 C115 1.4279 . ?
C115 N116 1.3081 . ?
N116 C117 1.3719 . ?
C117 C118 1.3914 . ?
C121 C126 1.3948 . ?
C121 C122 1.4198 . ?
C121 C131 1.4450 . ?
C122 C123 1.3972 . ?
C123 C124 1.3841 . ?
C123 C141 1.4916 . ?
C124 C125 1.4367 . ?
C125 C126 1.3369 . ?
C125 C151 1.4644 . ?
C131 C132 1.1618 . ?
C132 C133 1.4432 . ?
C133 C138 1.3607 . ?
C133 C134 1.4560 . ?
C134 C135 1.4833 . ?
C135 N136 1.2473 . ?
N136 C137 1.3586 . ?
C137 C138 1.5635 . ?
C141 C142 1.1873 . ?
C142 C143 1.5233 . ?
C143 C148 1.3518 . ?
C143 C144 1.3768 . ?
C144 C145 1.4624 . ?
C145 N146 1.3416 . ?
N146 C147 1.3234 . ?
C147 C148 1.4539 . ?
C151 C152 1.2473 . ?
C152 C153 1.4245 . ?
C153 C154 1.3444 . ?
C153 C158 1.4104 . ?
C154 C155 1.4275 . ?
C155 N156 1.3996 . ?
N156 C157 1.3905 . ?
C157 C158 1.4550 . ?
Co1 B18 2.0449 . ?
Co1 B18 2.045(9) 2_655 ?
Co1 C20Z 2.072(8) 2_655 ?
Co1 C20Z 2.0721 . ?
Co1 B16 2.0764 2_655 ?
Co1 B16 2.0764 . ?
Co1 C19Z 2.089(8) 2_655 ?
Co1 C19Z 2.0895 . ?
Co1 B17 2.097(8) 2_655 ?
Co1 B17 2.0970 . ?
B10 B13 1.6842 . ?
B10 B11 1.7512 . ?
B10 B14 1.7630 . ?
B10 B15 1.7700 . ?
B10 B12 1.8828 . ?
B11 B15 1.7779 . ?
B11 B12 1.8326 . ?
B11 B16 1.8389 . ?
B11 B17 1.9220 . ?
B12 B17 1.7717 . ?
B12 B18 1.7911 . ?
B12 B13 1.8160 . ?
B13 C19Z 1.6418 . ?
B13 B14 1.7795 . ?
B13 B18 1.8863 . ?
B14 B15 1.7560 . ?
B14 C19Z 1.8200 . ?
B14 C20Z 1.8221 . ?
B15 C20Z 1.7265 . ?
B15 B16 1.8354 . ?
B16 C20Z 1.7071 . ?
B16 B17 1.8217 . ?
B17 B18 1.7525 . ?
B18 C19Z 1.7707 . ?
C19Z C20Z 1.6668 . ?
Co2 C29Z 2.0444 . ?
Co2 C40Z 2.0466 . ?
Co2 C30Z 2.0495 . ?
Co2 C39Z 2.0774 . ?
Co2 B29 2.1199 . ?
Co2 B38 2.1213 . ?
Co2 B27 2.1383 . ?
Co2 B36 2.1385 . ?
Co2 B37 2.1387 . ?
Co2 B28 2.1478 . ?
B20 B24 1.6669 . ?
B20 B23 1.7595 . ?
B20 B25 1.7931 . ?
B20 B22 1.7935 . ?
B20 B21 1.8302 . ?
B21 C30Z 1.7225 . ?
B21 C29Z 1.7657 . ?
B21 B22 1.7670 . ?
B21 B25 1.8095 . ?
B22 B23 1.6711 . ?
B22 C30Z 1.7195 . ?
B22 B29 1.7669 . ?
B23 B29 1.7747 . ?
B23 B24 1.7889 . ?
B23 B28 1.8349 . ?
B24 B25 1.8344 . ?
B24 B27 1.8414 . ?
B24 B28 1.8444 . ?
B25 C29Z 1.7671 . ?
B25 B27 1.8675 . ?
B27 C29Z 1.7055 . ?
B27 B28 1.8853 . ?
B28 B29 1.8447 . ?
B29 C30Z 1.7290 . ?
C29Z C30Z 1.7114 . ?
B30 B34 1.6809 . ?
B30 B33 1.7963 . ?
B30 B35 1.8095 . ?
B30 B32 1.8230 . ?
B30 B31 1.8383 . ?
B31 B35 1.8164 . ?
B31 B36 1.8394 . ?
B31 B37 1.8742 . ?
B31 B32 1.8839 . ?
B32 B38 1.7657 . ?
B32 B33 1.7889 . ?
B32 B37 1.9093 . ?
B33 C39Z 1.7127 . ?
B33 B34 1.7634 . ?
B33 B38 1.7747 . ?
B34 B35 1.6898 . ?
B34 C39Z 1.7890 . ?
B34 C40Z 1.8105 . ?
B35 C40Z 1.7205 . ?
B35 B36 1.8873 . ?
B36 B37 1.7982 . ?
B36 C40Z 1.8023 . ?
B37 B38 1.8812 . ?
B38 C39Z 1.6922 . ?
C39Z C40Z 1.7163 . ?
Co3 C69Z 2.0408 . ?
Co3 C59Z 2.0527 . ?
Co3 B56 2.0580 . ?
Co3 B68 2.0748 . ?
Co3 B57 2.1000 . ?
Co3 C60Z 2.1165 . ?
Co3 B58 2.1328 . ?
Co3 B67 2.1329 . ?
Co3 C70Z 2.1616 . ?
Co3 B66 2.1879 . ?
B50 B51 1.6941 . ?
B50 B55 1.7178 . ?
B50 B52 1.7390 . ?
B50 B54 1.8077 . ?
B50 B53 1.9364 . ?
B51 B56 1.7214 . ?
B51 C60Z 1.7357 . ?
B51 B55 1.7550 . ?
B51 B52 1.7849 . ?
B52 C60Z 1.7187 . ?
B52 C59Z 1.8437 . ?
B52 B53 1.9136 . ?
B53 B58 1.9194 . ?
B53 C59Z 1.9598 . ?
B53 B54 2.0991 . ?
B54 B55 1.6025 . ?
B54 B57 1.8498 . ?
B54 B58 2.0158 . ?
B55 B56 1.6814 . ?
B55 B57 1.7871 . ?
B56 B57 1.5580 . ?
B56 C60Z 1.6648 . ?
B57 B58 1.8363 . ?
B58 C59Z 2.0335 . ?
C59Z C60Z 1.6548 . ?
B60 B62 1.7415 . ?
B60 B61 1.8111 . ?
B60 B65 1.8457 . ?
B60 B64 1.8483 . ?
B60 B63 1.8681 . ?
B61 B65 1.5975 . ?
B61 B62 1.8305 . ?
B61 B68 1.8451 . ?
B61 C69Z 1.8666 . ?
B62 C69Z 1.7882 . ?
B62 B63 1.8088 . ?
B62 C70Z 1.9023 . ?
B63 C70Z 1.8488 . ?
B63 B66 1.8864 . ?
B63 B64 2.0635 . ?
B64 B67 1.7596 . ?
B64 B65 1.7724 . ?
B64 B66 2.0182 . ?
B65 B68 1.6889 . ?
B65 B67 1.8168 . ?
B66 C70Z 1.9206 . ?
B66 B67 1.9528 . ?
B67 B68 1.6546 . ?
B68 C69Z 1.6041 . ?
C69Z C70Z 1.8294 . ?
Co4 B76 1.9741 . ?
Co4 C80Z 1.9980 . ?
Co4 C90Z 2.0170 . ?
Co4 C89Z 2.0585 . ?
Co4 B88 2.0704 . ?
Co4 B87 2.0829 . ?
Co4 B77 2.0853 . ?
Co4 B86 2.0908 . ?
Co4 C79Z 2.0921 . ?
Co4 B78 2.1323 . ?
B70 B71 1.7035 . ?
B70 B75 1.8021 . ?
B70 B72 1.8335 . ?
B70 B73 1.8362 . ?
B70 B74 1.9295 . ?
B71 B72 1.6920 . ?
B71 B78 1.7350 . ?
B71 B75 1.7614 . ?
B71 C79Z 1.8260 . ?
B72 B73 1.7531 . ?
B72 B78 1.7934 . ?
B72 B77 1.9192 . ?
B73 B77 1.6844 . ?
B73 B76 1.7426 . ?
B73 B74 1.7769 . ?
B74 B75 1.7398 . ?
B74 C80Z 1.8320 . ?
B74 B76 1.8341 . ?
B75 C79Z 1.8010 . ?
B75 C80Z 1.9315 . ?
B76 C80Z 1.7305 . ?
B76 B77 1.7856 . ?
B77 B78 1.6816 . ?
B78 C79Z 1.8400 . ?
C79Z C80Z 1.7270 . ?
B80 B84 1.7498 . ?
B80 B82 1.7977 . ?
B80 B85 1.8165 . ?
B80 B81 1.8325 . ?
B80 B83 1.8370 . ?
B81 B85 1.8026 . ?
B81 C90Z 1.8194 . ?
B81 B82 1.8807 . ?
B81 B86 1.9042 . ?
B82 C89Z 1.7403 . ?
B82 C90Z 1.7865 . ?
B82 B83 1.8038 . ?
B83 B84 1.6972 . ?
B83 C89Z 1.8104 . ?
B83 B88 1.8353 . ?
B84 B85 1.8333 . ?
B84 B88 1.8811 . ?
B84 B87 1.9376 . ?
B85 B87 1.8599 . ?
B85 B86 1.8744 . ?
B86 C90Z 1.7806 . ?
B86 B87 1.8641 . ?
B87 B88 1.7696 . ?
B88 C89Z 1.7973 . ?
C89Z C90Z 1.6275 . ?
Co5 C00Z 2.0317 . ?
Co5 C00Z 2.032(8) 2_755 ?
Co5 B96 2.081(8) 2_755 ?
Co5 B96 2.0810 . ?
Co5 C99Z 2.1114 . ?
Co5 C99Z 2.1114 2_755 ?
Co5 B97 2.1141 . ?
Co5 B97 2.114(8) 2_755 ?
Co5 B98 2.1343 . ?
Co5 B98 2.134(9) 2_755 ?
B90 B91 1.5820 . ?
B90 B92 1.6517 . ?
B90 B93 1.7549 . ?
B90 B94 1.8381 . ?
B90 B95 1.8850 . ?
B91 B92 1.6867 . ?
B91 B95 1.7208 . ?
B91 C00Z 1.7702 . ?
B91 B96 1.8026 . ?
B92 B93 1.7930 . ?
B92 C00Z 1.7975 . ?
B92 C99Z 1.8055 . ?
B93 C99Z 1.7128 . ?
B93 B98 1.8129 . ?
B93 B94 1.8149 . ?
B94 B95 1.8281 . ?
B94 B98 1.8389 . ?
B94 B97 1.8801 . ?
B95 B96 1.7345 . ?
B95 B97 1.8524 . ?
B96 C00Z 1.6414 . ?
B96 B97 1.8083 . ?
B97 B98 1.9219 . ?
B98 C99Z 1.8139 . ?
C99Z C00Z 1.7187 . ?
Co6 C10X 1.9486 . ?
Co6 B106 1.9702 . ?
Co6 B118 2.0154 . ?
Co6 B116 2.0418 . ?
Co6 B108 2.0476 . ?
Co6 C19X 2.0483 . ?
Co6 B117 2.0600 . ?
Co6 C20X 2.0681 . ?
Co6 B107 2.0699 . ?
Co6 C09X 2.1250 . ?
B100 B105 1.7890 . ?
B100 B104 1.7921 . ?
B100 B101 1.7948 . ?
B100 B103 1.7962 . ?
B100 B102 1.7973 . ?
B101 C10X 1.7234 . ?
B101 B105 1.7941 . ?
B101 B102 1.7973 . ?
B101 B106 1.9361 . ?
B102 C09X 1.6872 . ?
B102 C10X 1.7321 . ?
B102 B103 1.7993 . ?
B103 B104 1.7988 . ?
B103 C09X 1.8510 . ?
B103 B108 2.0277 . ?
B104 B107 1.7455 . ?
B104 B105 1.7954 . ?
B104 B108 1.8635 . ?
B105 B107 1.8840 . ?
B105 B106 1.9428 . ?
B106 C10X 1.7334 . ?
B106 B107 1.7414 . ?
B107 B108 1.8686 . ?
B108 C09X 1.8199 . ?
C09X C10X 1.7241 . ?
B110 B112 1.7930 . ?
B110 B111 1.7942 . ?
B110 B114 1.7947 . ?
B110 B113 1.7955 . ?
B110 B115 1.7994 . ?
B111 B117 1.5936 . ?
B111 B115 1.7975 . ?
B111 B112 1.7980 . ?
B112 B118 1.6514 . ?
B112 B113 1.7873 . ?
B112 B117 1.8443 . ?
B113 B114 1.8021 . ?
B114 B115 1.7963 . ?
B114 C19X 1.8439 . ?
B114 C20X 1.9576 . ?
B115 B116 2.0459 . ?
B115 C20X 2.0704 . ?
B116 C20X 1.8206 . ?
B116 B117 1.9288 . ?
B117 B118 1.6266 . ?
B118 C19X 1.6500 . ?
C19X C20X 1.8040 . ?
Co7 C30X 1.9671 . ?
Co7 C29X 1.9886 . ?
Co7 B137 2.0232 . ?
Co7 B128 2.0333 . ?
Co7 C39X 2.0496 . ?
Co7 C40X 2.0548 . ?
Co7 B138 2.1110 . ?
Co7 B136 2.1131 . ?
Co7 B126 2.1145 . ?
Co7 B127 2.1711 . ?
B120 B124 1.6912 . ?
B120 B121 1.8182 . ?
B120 B122 1.8238 . ?
B120 B125 1.8348 . ?
B120 B123 1.8899 . ?
B121 B125 1.7972 . ?
B121 B127 1.8671 . ?
B121 B128 1.8974 . ?
B121 B122 1.9118 . ?
B122 B123 1.7905 . ?
B122 C29X 1.7931 . ?
B122 B128 1.9051 . ?
B123 B124 1.8072 . ?
B123 C30X 1.9941 . ?
B123 C29X 2.0207 . ?
B124 B126 1.6855 . ?
B124 B125 1.7252 . ?
B124 C30X 1.9326 . ?
B125 B126 1.8022 . ?
B125 B127 1.8081 . ?
B126 C30X 1.8111 . ?
B126 B127 1.8840 . ?
B127 B128 1.7760 . ?
B128 C29X 1.6795 . ?
C29X C30X 1.6066 . ?
B130 B133 1.7382 . ?
B130 B134 1.7808 . ?
B130 B131 1.7901 . ?
B130 B135 1.8296 . ?
B130 B132 1.9122 . ?
B131 B135 1.7262 . ?
B131 B138 1.8301 . ?
B131 B132 1.8673 . ?
B131 B137 2.0213 . ?
B132 B133 1.7365 . ?
B132 C39X 1.8502 . ?
B132 B138 1.8978 . ?
B133 B134 1.7080 . ?
B133 C39X 1.7714 . ?
B133 C40X 1.9052 . ?
B134 C40X 1.5224 . ?
B134 B136 1.7775 . ?
B134 B135 1.8843 . ?
B135 B136 1.8562 . ?
B135 B137 1.8733 . ?
B136 C40X 1.8149 . ?
B136 B137 1.8890 . ?
B137 B138 2.0031 . ?
B138 C39X 1.7837 . ?
C39X C40X 1.7067 . ?
